data_1513105
loop_
_publ_author_name
'Elmes, Robert B. P.'
'Turner, Peter'
'Jolliffe, Katrina A.'

_publ_section_title
;
 Colorimetric and Luminescent Sensors for Chloride: Hydrogen Bonding vs
 Deprotonation
;
_journal_issue 22
_journal_name_full 'Organic Letters'
_journal_page_first 5638
_journal_paper_doi 10.1021/ol402500q
_journal_volume 15
_journal_year 2013
_chemical_formula_sum 'C28 H23 F3 N2 O3 S'
_chemical_formula_weight 524.54
_chemical_name_systematic
; 
 ? 
;
_space_group_IT_number 14
_symmetry_cell_setting monoclinic
_symmetry_Int_Tables_number 14
_symmetry_space_group_name_Hall '-P 2ybc'
_symmetry_space_group_name_H-M 'P 1 21/c 1'
_atom_sites_solution_hydrogens geom
_atom_sites_solution_primary direct
_atom_sites_solution_secondary difmap
_audit_creation_method SHELXL-97
_cell_angle_alpha 90.00
_cell_angle_beta 105.737(2)
_cell_angle_gamma 90.00
_cell_formula_units_Z 4
_cell_length_a 26.7471(5)
_cell_length_b 4.73900(10)
_cell_length_c 19.8920(4)
_cell_measurement_reflns_used 14270
_cell_measurement_temperature 150(2)
_cell_measurement_theta_max 76.2712
_cell_measurement_theta_min 3.2255
_cell_volume 2426.89(9)
_computing_cell_refinement
;
CrysAlisPro, Agilent Technologies,
Version 1.171.36.21 (release 16-05-2011 CrysAlis171 .NET)
;
_computing_data_collection
;
CrysAlisPro, Agilent Technologies,
Version 1.171.36.21
;
_computing_data_reduction
;
CrysAlisPro, Agilent Technologies,
Version 1.171.36.21
;
_computing_molecular_graphics
;
  xtal 3.6 (Hall,du Boulay, D.J. & Olthof-Hazekamp, R. 1999)
  ORTEPII  (Johnson,C.K., 1976). 
  WinGX (Farrugia, 1999)
  shelXle (Hubschke, 2011
;
_computing_structure_refinement 'SHELXL-97 (Sheldrick, 1997)'
_computing_structure_solution 'SIR97 (Altomare, et. al. 1997)'
_diffrn_ambient_temperature 150.01(10)
_diffrn_crystal_treatment
;
attached with Exxon Paratone N, to a short length 
of fibre supported on a thin piece of copper wire 
inserted in a copper mounting pin.  The crystal was 
quenched in a cold nitrogen gas stream from an 
Oxford Cryosystems Cryostream. 
;
_diffrn_detector_area_resol_mean 10.5861
_diffrn_measured_fraction_theta_full 0.990
_diffrn_measured_fraction_theta_max 0.990
_diffrn_measurement_device_type 'SuperNova, Dual, Cu at zero, Atlas'
_diffrn_measurement_method \w
_diffrn_radiation_monochromator mirror
_diffrn_radiation_source 'SuperNova (Cu) X-ray Source'
_diffrn_radiation_type 'Cu K\a'
_diffrn_radiation_wavelength 1.5418
_diffrn_reflns_av_R_equivalents 0.0299
_diffrn_reflns_av_sigmaI/netI 0.0188
_diffrn_reflns_limit_h_max 33
_diffrn_reflns_limit_h_min -33
_diffrn_reflns_limit_k_max 5
_diffrn_reflns_limit_k_min -5
_diffrn_reflns_limit_l_max 24
_diffrn_reflns_limit_l_min -25
_diffrn_reflns_number 31318
_diffrn_reflns_theta_full 76.49
_diffrn_reflns_theta_max 76.49
_diffrn_reflns_theta_min 3.43
_exptl_absorpt_coefficient_mu 1.690
_exptl_absorpt_correction_T_max 1.000
_exptl_absorpt_correction_T_min 0.699
_exptl_absorpt_correction_type multi-scan
_exptl_absorpt_process_details
;
CrysAlisPro, Agilent Technologies,
Version 1.171.36.21
;
_exptl_crystal_colour yellow
_exptl_crystal_density_diffrn 1.436
_exptl_crystal_density_method 'not measured'
_exptl_crystal_description 'needle-like prismatic'
_exptl_crystal_F_000 1088
_exptl_crystal_size_max 0.354
_exptl_crystal_size_mid 0.050
_exptl_crystal_size_min 0.034
_refine_diff_density_max 0.777
_refine_diff_density_min -0.423
_refine_diff_density_rms 0.044
_refine_ls_extinction_method none
_refine_ls_goodness_of_fit_ref 1.081
_refine_ls_hydrogen_treatment mixed
_refine_ls_matrix_type full
_refine_ls_number_parameters 344
_refine_ls_number_reflns 5023
_refine_ls_number_restraints 0
_refine_ls_restrained_S_all 1.081
_refine_ls_R_factor_all 0.0476
_refine_ls_R_factor_gt 0.0405
_refine_ls_shift/su_max 0.001
_refine_ls_shift/su_mean 0.000
_refine_ls_structure_factor_coef Fsqd
_refine_ls_weighting_details 'calc w=1/[\s^2^(Fo^2^)+(0.05P)^2^+1.2P] where P=(Fo^2^+2Fc^2^)/3'
_refine_ls_weighting_scheme calc
_refine_ls_wR_factor_gt 0.1038
_refine_ls_wR_factor_ref 0.1096
_reflns_number_gt 4318
_reflns_number_total 5023
_reflns_threshold_expression >2sigma(I)
_cod_data_source_file ol402500q_si_002.cif
_cod_data_source_block 2_kaj12pt2
_cod_original_cell_volume 2426.89(8)
_cod_database_code 1513105

loop_
_symmetry_equiv_pos_as_xyz
'x, y, z'
'-x, y+1/2, -z+1/2'
'-x, -y, -z'
'x, -y-1/2, z-1/2'

loop_
_atom_site_label
_atom_site_type_symbol
_atom_site_fract_x
_atom_site_fract_y
_atom_site_fract_z
_atom_site_U_iso_or_equiv
_atom_site_adp_type
_atom_site_occupancy
_atom_site_symmetry_multiplicity
_atom_site_calc_flag
_atom_site_refinement_flags
F1 F -0.01951(4) -0.3737(3) -0.09186(6) 0.0525(3) Uani 1 1 d .
F2 F -0.04564(4) 0.0151(3) -0.14425(8) 0.0626(4) Uani 1 1 d .
F3 F -0.00341(5) -0.2815(3) -0.18935(6) 0.0582(4) Uani 1 1 d .
O22 O 0.28374(5) 1.0948(3) -0.04011(7) 0.0405(3) Uani 1 1 d .
O23 O 0.18346(5) 0.7528(3) -0.13342(6) 0.0377(3) Uani 1 1 d .
N16 N 0.27404(5) 0.7633(3) 0.09984(7) 0.0288(3) Uani 1 1 d .
H16N H 0.2631(7) 0.663(5) 0.1257(10) 0.031(5) Uiso 1 1 d .
N21 N 0.17754(5) 0.4136(3) 0.01591(7) 0.0283(3) Uani 1 1 d .
H21N H 0.1872(8) 0.370(5) 0.0593(11) 0.036(5) Uiso 1 1 d .
C1 C 0.46743(7) 0.2573(4) 0.12460(10) 0.0393(4) Uani 1 1 d .
H1 H 0.4927 0.1227 0.1474 0.047 Uiso 1 1 calc R
C2 C 0.46305(7) 0.3252(5) 0.05717(10) 0.0422(4) Uani 1 1 d .
H2 H 0.4853 0.2394 0.0332 0.051 Uiso 1 1 calc R
C3 C 0.42533(7) 0.5239(4) 0.02237(10) 0.0383(4) Uani 1 1 d .
H3 H 0.4224 0.5692 -0.0251 0.046 Uiso 1 1 calc R
C4 C 0.39320(6) 0.6513(4) 0.05586(9) 0.0339(4) Uani 1 1 d .
H4 H 0.3681 0.7830 0.0313 0.041 Uiso 1 1 calc R
C5 C 0.39674(6) 0.5898(4) 0.12753(8) 0.0285(3) Uani 1 1 d .
C6 C 0.43467(6) 0.3849(4) 0.16218(9) 0.0316(4) Uani 1 1 d .
C7 C 0.36478(6) 0.7175(4) 0.16464(8) 0.0276(3) Uani 1 1 d .
C8 C 0.36920(6) 0.6414(4) 0.23470(8) 0.0287(3) Uani 1 1 d .
C9 C 0.40672(6) 0.4329(4) 0.26831(9) 0.0316(4) Uani 1 1 d .
C10 C 0.43840(6) 0.3110(4) 0.23126(9) 0.0348(4) Uani 1 1 d .
H10 H 0.4633 0.1737 0.2536 0.042 Uiso 1 1 calc R
C11 C 0.33727(7) 0.7611(4) 0.27466(9) 0.0351(4) Uani 1 1 d .
H11 H 0.3121 0.8994 0.2538 0.042 Uiso 1 1 calc R
C12 C 0.34209(7) 0.6815(5) 0.34169(10) 0.0412(4) Uani 1 1 d .
H12 H 0.3205 0.7657 0.3670 0.049 Uiso 1 1 calc R
C13 C 0.37893(7) 0.4743(5) 0.37445(9) 0.0413(5) Uani 1 1 d .
H13 H 0.3817 0.4193 0.4213 0.050 Uiso 1 1 calc R
C14 C 0.41013(7) 0.3550(4) 0.33896(9) 0.0385(4) Uani 1 1 d .
H14 H 0.4348 0.2168 0.3614 0.046 Uiso 1 1 calc R
C15 C 0.32255(6) 0.9218(4) 0.12836(8) 0.0293(3) Uani 1 1 d .
H15A H 0.3174 1.0655 0.1620 0.035 Uiso 1 1 calc R
H15B H 0.3327 1.0198 0.0902 0.035 Uiso 1 1 calc R
C17 C 0.24893(6) 0.7624(4) 0.03295(8) 0.0258(3) Uani 1 1 d .
C18 C 0.25428(6) 0.9165(4) -0.02892(8) 0.0298(4) Uani 1 1 d .
C19 C 0.20758(6) 0.7552(4) -0.07157(8) 0.0295(4) Uani 1 1 d .
C20 C 0.20547(6) 0.6115(4) -0.00668(8) 0.0259(3) Uani 1 1 d .
C24 C 0.13319(6) 0.2678(4) -0.02210(8) 0.0275(3) Uani 1 1 d .
C25 C 0.11113(6) 0.3111(4) -0.09327(9) 0.0338(4) Uani 1 1 d .
H25 H 0.1263 0.4408 -0.1184 0.041 Uiso 1 1 calc R
C26 C 0.06683(7) 0.1631(4) -0.12702(9) 0.0365(4) Uani 1 1 d .
H26 H 0.0517 0.1914 -0.1756 0.044 Uiso 1 1 calc R
C27 C 0.04422(6) -0.0259(4) -0.09088(9) 0.0341(4) Uani 1 1 d .
C28 C 0.06644(7) -0.0711(4) -0.02033(9) 0.0361(4) Uani 1 1 d .
H28 H 0.0512 -0.2012 0.0046 0.043 Uiso 1 1 calc R
C29 C 0.11097(6) 0.0740(4) 0.01382(9) 0.0334(4) Uani 1 1 d .
H29 H 0.1265 0.0411 0.0621 0.040 Uiso 1 1 calc R
C30 C -0.00542(7) -0.1682(5) -0.12835(10) 0.0426(5) Uani 1 1 d .
S1 S 0.207924(16) 0.48182(10) 0.22761(2) 0.03230(12) Uani 1 1 d .
O1 O 0.22044(5) 0.3578(3) 0.16345(6) 0.0407(3) Uani 1 1 d .
C31 C 0.14056(8) 0.4216(7) 0.21621(14) 0.0712(9) Uani 1 1 d .
H31A H 0.1205 0.5244 0.1749 0.107 Uiso 1 1 calc R
H31B H 0.1308 0.4880 0.2576 0.107 Uiso 1 1 calc R
H31C H 0.1333 0.2192 0.2098 0.107 Uiso 1 1 calc R
C32 C 0.23288(10) 0.2376(4) 0.29515(10) 0.0491(5) Uani 1 1 d .
H32A H 0.2209 0.0475 0.2791 0.074 Uiso 1 1 calc R
H32B H 0.2207 0.2865 0.3359 0.074 Uiso 1 1 calc R
H32C H 0.2709 0.2429 0.3080 0.074 Uiso 1 1 calc R

loop_
_atom_site_aniso_label
_atom_site_aniso_U_11
_atom_site_aniso_U_22
_atom_site_aniso_U_33
_atom_site_aniso_U_23
_atom_site_aniso_U_13
_atom_site_aniso_U_12
F1 0.0475(6) 0.0463(7) 0.0591(7) -0.0074(6) 0.0064(5) -0.0172(6)
F2 0.0324(6) 0.0468(8) 0.0936(10) -0.0089(7) -0.0088(6) -0.0004(5)
F3 0.0614(7) 0.0629(9) 0.0412(6) -0.0179(6) -0.0014(5) -0.0133(6)
O22 0.0394(6) 0.0453(8) 0.0379(7) 0.0090(6) 0.0121(5) -0.0063(6)
O23 0.0408(6) 0.0454(8) 0.0255(6) 0.0052(5) 0.0065(5) -0.0005(6)
N16 0.0260(6) 0.0350(8) 0.0259(7) 0.0028(6) 0.0078(5) -0.0032(6)
N21 0.0288(6) 0.0323(8) 0.0224(6) 0.0014(6) 0.0049(5) -0.0005(6)
C1 0.0309(8) 0.0375(11) 0.0476(10) -0.0031(8) 0.0073(7) 0.0027(8)
C2 0.0364(9) 0.0448(12) 0.0481(11) -0.0101(9) 0.0162(8) 0.0002(8)
C3 0.0397(9) 0.0421(11) 0.0344(9) -0.0045(8) 0.0122(7) -0.0033(8)
C4 0.0314(8) 0.0355(10) 0.0338(8) -0.0005(7) 0.0069(6) -0.0023(7)
C5 0.0249(7) 0.0275(9) 0.0312(8) -0.0032(7) 0.0045(6) -0.0076(6)
C6 0.0250(7) 0.0303(9) 0.0375(9) -0.0030(7) 0.0046(6) -0.0046(7)
C7 0.0251(7) 0.0259(9) 0.0300(8) -0.0020(6) 0.0040(6) -0.0072(6)
C8 0.0265(7) 0.0278(9) 0.0296(8) -0.0024(7) 0.0037(6) -0.0091(6)
C9 0.0277(7) 0.0318(10) 0.0313(8) 0.0004(7) 0.0013(6) -0.0089(7)
C10 0.0272(8) 0.0342(10) 0.0385(9) 0.0023(8) 0.0009(7) -0.0013(7)
C11 0.0337(8) 0.0366(10) 0.0352(9) -0.0001(8) 0.0096(7) -0.0035(7)
C12 0.0433(10) 0.0454(12) 0.0373(9) -0.0021(9) 0.0149(8) -0.0075(9)
C13 0.0468(10) 0.0451(12) 0.0301(9) 0.0029(8) 0.0072(8) -0.0118(9)
C14 0.0363(9) 0.0403(11) 0.0339(9) 0.0061(8) 0.0011(7) -0.0081(8)
C15 0.0282(7) 0.0294(9) 0.0295(8) -0.0010(7) 0.0067(6) -0.0032(7)
C17 0.0237(7) 0.0271(9) 0.0279(7) 0.0007(6) 0.0093(6) 0.0051(6)
C18 0.0293(8) 0.0317(9) 0.0293(8) 0.0031(7) 0.0096(6) 0.0046(7)
C19 0.0311(8) 0.0318(9) 0.0268(8) 0.0021(7) 0.0100(6) 0.0059(7)
C20 0.0250(7) 0.0272(9) 0.0259(7) -0.0002(6) 0.0076(6) 0.0050(6)
C24 0.0260(7) 0.0296(9) 0.0267(7) -0.0042(7) 0.0069(6) 0.0035(6)
C25 0.0319(8) 0.0409(11) 0.0283(8) 0.0001(7) 0.0075(6) -0.0003(7)
C26 0.0329(8) 0.0445(11) 0.0287(8) -0.0039(8) 0.0025(7) 0.0024(8)
C27 0.0299(8) 0.0330(10) 0.0366(9) -0.0091(7) 0.0044(7) 0.0016(7)
C28 0.0362(9) 0.0345(10) 0.0371(9) -0.0010(8) 0.0089(7) -0.0040(8)
C29 0.0358(8) 0.0352(10) 0.0275(8) -0.0006(7) 0.0057(7) -0.0013(7)
C30 0.0386(9) 0.0385(11) 0.0454(10) -0.0093(9) 0.0021(8) -0.0014(8)
S1 0.0344(2) 0.0322(2) 0.0297(2) -0.00197(17) 0.00783(16) -0.00556(17)
O1 0.0464(7) 0.0504(9) 0.0266(6) -0.0004(6) 0.0123(5) -0.0058(6)
C31 0.0360(10) 0.113(2) 0.0662(15) -0.0403(16) 0.0162(10) -0.0195(13)
C32 0.0864(16) 0.0319(11) 0.0304(9) -0.0021(8) 0.0182(10) 0.0035(10)

loop_
_atom_type_symbol
_atom_type_description
_atom_type_scat_dispersion_real
_atom_type_scat_dispersion_imag
_atom_type_scat_source
C C 0.0181 0.0091 'International Tables Vol C Tables 4.2.6.8 and 6.1.1.4'
H H 0.0000 0.0000 'International Tables Vol C Tables 4.2.6.8 and 6.1.1.4'
N N 0.0311 0.0180 'International Tables Vol C Tables 4.2.6.8 and 6.1.1.4'
F F 0.0727 0.0534 'International Tables Vol C Tables 4.2.6.8 and 6.1.1.4'
O O 0.0492 0.0322 'International Tables Vol C Tables 4.2.6.8 and 6.1.1.4'
S S 0.3331 0.5567 'International Tables Vol C Tables 4.2.6.8 and 6.1.1.4'

loop_
_geom_angle_atom_site_label_1
_geom_angle_atom_site_label_2
_geom_angle_atom_site_label_3
_geom_angle
C17 N16 C15 123.02(14)
C17 N16 H16N 117.8(14)
C15 N16 H16N 119.1(14)
C20 N21 C24 128.76(14)
C20 N21 H21N 117.4(14)
C24 N21 H21N 113.8(14)
C2 C1 C6 121.12(18)
C2 C1 H1 119.4
C6 C1 H1 119.4
C1 C2 C3 120.08(17)
C1 C2 H2 120.0
C3 C2 H2 120.0
C4 C3 C2 121.04(18)
C4 C3 H3 119.5
C2 C3 H3 119.5
C3 C4 C5 121.06(17)
C3 C4 H4 119.5
C5 C4 H4 119.5
C7 C5 C4 123.24(16)
C7 C5 C6 119.24(15)
C4 C5 C6 117.52(15)
C10 C6 C1 121.20(17)
C10 C6 C5 119.63(16)
C1 C6 C5 119.16(16)
C5 C7 C8 120.45(16)
C5 C7 C15 120.36(14)
C8 C7 C15 119.04(14)
C7 C8 C11 122.90(16)
C7 C8 C9 119.69(15)
C11 C8 C9 117.41(15)
C10 C9 C14 121.84(17)
C10 C9 C8 119.20(15)
C14 C9 C8 118.96(16)
C9 C10 C6 121.78(17)
C9 C10 H10 119.1
C6 C10 H10 119.1
C12 C11 C8 121.52(18)
C12 C11 H11 119.2
C8 C11 H11 119.2
C11 C12 C13 120.86(18)
C11 C12 H12 119.6
C13 C12 H12 119.6
C14 C13 C12 119.93(17)
C14 C13 H13 120.0
C12 C13 H13 120.0
C13 C14 C9 121.32(18)
C13 C14 H14 119.3
C9 C14 H14 119.3
N16 C15 C7 108.83(14)
N16 C15 H15A 109.9
C7 C15 H15A 109.9
N16 C15 H15B 109.9
C7 C15 H15B 109.9
H15A C15 H15B 108.3
N16 C17 C20 133.11(15)
N16 C17 C18 134.79(16)
C20 C17 C18 92.10(13)
O22 C18 C17 135.46(16)
O22 C18 C19 136.53(15)
C17 C18 C19 88.01(13)
O23 C19 C20 137.80(17)
O23 C19 C18 134.24(16)
C20 C19 C18 87.96(12)
N21 C20 C17 127.83(14)
N21 C20 C19 140.24(15)
C17 C20 C19 91.93(13)
C29 C24 C25 119.77(15)
C29 C24 N21 117.67(14)
C25 C24 N21 122.55(15)
C26 C25 C24 119.30(17)
C26 C25 H25 120.4
C24 C25 H25 120.4
C25 C26 C27 120.83(16)
C25 C26 H26 119.6
C27 C26 H26 119.6
C28 C27 C26 119.87(16)
C28 C27 C30 120.99(18)
C26 C27 C30 119.08(16)
C29 C28 C27 119.79(17)
C29 C28 H28 120.1
C27 C28 H28 120.1
C28 C29 C24 120.43(16)
C28 C29 H29 119.8
C24 C29 H29 119.8
F1 C30 F3 106.71(17)
F1 C30 F2 105.85(16)
F3 C30 F2 105.68(16)
F1 C30 C27 113.77(16)
F3 C30 C27 112.55(16)
F2 C30 C27 111.69(16)
O1 S1 C32 105.17(9)
O1 S1 C31 106.07(9)
C32 S1 C31 98.81(14)
S1 C31 H31A 109.5
S1 C31 H31B 109.5
H31A C31 H31B 109.5
S1 C31 H31C 109.5
H31A C31 H31C 109.5
H31B C31 H31C 109.5
S1 C32 H32A 109.5
S1 C32 H32B 109.5
H32A C32 H32B 109.5
S1 C32 H32C 109.5
H32A C32 H32C 109.5
H32B C32 H32C 109.5

loop_
_geom_bond_atom_site_label_1
_geom_bond_atom_site_label_2
_geom_bond_distance
F1 C30 1.329(2)
F2 C30 1.352(2)
F3 C30 1.341(2)
O22 C18 1.216(2)
O23 C19 1.2246(19)
N16 C17 1.318(2)
N16 C15 1.473(2)
N16 H16N 0.81(2)
N21 C20 1.350(2)
N21 C24 1.403(2)
N21 H21N 0.86(2)
C1 C2 1.353(3)
C1 C6 1.431(3)
C1 H1 0.9500
C2 C3 1.416(3)
C2 H2 0.9500
C3 C4 1.363(3)
C3 H3 0.9500
C4 C5 1.433(2)
C4 H4 0.9500
C5 C7 1.409(2)
C5 C6 1.438(2)
C6 C10 1.395(2)
C7 C8 1.413(2)
C7 C15 1.514(2)
C8 C11 1.432(2)
C8 C9 1.438(2)
C9 C10 1.390(3)
C9 C14 1.432(2)
C10 H10 0.9500
C11 C12 1.358(3)
C11 H11 0.9500
C12 C13 1.418(3)
C12 H12 0.9500
C13 C14 1.354(3)
C13 H13 0.9500
C14 H14 0.9500
C15 H15A 0.9900
C15 H15B 0.9900
C17 C20 1.410(2)
C17 C18 1.471(2)
C18 C19 1.513(2)
C19 C20 1.474(2)
C24 C29 1.392(2)
C24 C25 1.393(2)
C25 C26 1.384(2)
C25 H25 0.9500
C26 C27 1.386(3)
C26 H26 0.9500
C27 C28 1.384(3)
C27 C30 1.495(2)
C28 C29 1.383(2)
C28 H28 0.9500
C29 H29 0.9500
S1 O1 1.5225(13)
S1 C32 1.762(2)
S1 C31 1.777(2)
C31 H31A 0.9800
C31 H31B 0.9800
C31 H31C 0.9800
C32 H32A 0.9800
C32 H32B 0.9800
C32 H32C 0.9800

loop_
_geom_hbond_atom_site_label_D
_geom_hbond_atom_site_label_H
_geom_hbond_atom_site_label_A
_geom_hbond_distance_DH
_geom_hbond_distance_HA
_geom_hbond_distance_DA
_geom_hbond_angle_DHA
N16 H16N O1 0.81(2) 2.10(2) 2.887(2) 162.4(19)
N21 H21N O1 0.86(2) 2.02(2) 2.8589(18) 166(2)

loop_
_geom_torsion_atom_site_label_1
_geom_torsion_atom_site_label_2
_geom_torsion_atom_site_label_3
_geom_torsion_atom_site_label_4
_geom_torsion
C6 C1 C2 C3 -0.5(3)
C1 C2 C3 C4 0.5(3)
C2 C3 C4 C5 0.4(3)
C3 C4 C5 C7 179.42(17)
C3 C4 C5 C6 -1.2(2)
C2 C1 C6 C10 178.68(18)
C2 C1 C6 C5 -0.4(3)
C7 C5 C6 C10 1.5(2)
C4 C5 C6 C10 -177.87(16)
C7 C5 C6 C1 -179.42(16)
C4 C5 C6 C1 1.2(2)
C4 C5 C7 C8 178.12(15)
C6 C5 C7 C8 -1.2(2)
C4 C5 C7 C15 2.7(2)
C6 C5 C7 C15 -176.63(14)
C5 C7 C8 C11 -179.08(15)
C15 C7 C8 C11 -3.6(2)
C5 C7 C8 C9 0.2(2)
C15 C7 C8 C9 175.69(14)
C7 C8 C9 C10 0.5(2)
C11 C8 C9 C10 179.85(16)
C7 C8 C9 C14 -179.03(15)
C11 C8 C9 C14 0.3(2)
C14 C9 C10 C6 179.31(16)
C8 C9 C10 C6 -0.2(3)
C1 C6 C10 C9 -179.85(16)
C5 C6 C10 C9 -0.8(3)
C7 C8 C11 C12 179.33(17)
C9 C8 C11 C12 0.0(3)
C8 C11 C12 C13 -0.4(3)
C11 C12 C13 C14 0.5(3)
C12 C13 C14 C9 -0.2(3)
C10 C9 C14 C13 -179.74(17)
C8 C9 C14 C13 -0.2(3)
C17 N16 C15 C7 -121.38(17)
C5 C7 C15 N16 90.85(17)
C8 C7 C15 N16 -84.61(17)
C15 N16 C17 C20 173.52(17)
C15 N16 C17 C18 -7.4(3)
N16 C17 C18 O22 0.9(3)
C20 C17 C18 O22 -179.7(2)
N16 C17 C18 C19 -179.26(19)
C20 C17 C18 C19 0.10(13)
O22 C18 C19 O23 -0.2(4)
C17 C18 C19 O23 -180.0(2)
O22 C18 C19 C20 179.7(2)
C17 C18 C19 C20 -0.10(12)
C24 N21 C20 C17 177.65(16)
C24 N21 C20 C19 -3.1(3)
N16 C17 C20 N21 -1.2(3)
C18 C17 C20 N21 179.41(16)
N16 C17 C20 C19 179.28(18)
C18 C17 C20 C19 -0.10(13)
O23 C19 C20 N21 0.6(4)
C18 C19 C20 N21 -179.3(2)
O23 C19 C20 C17 180.0(2)
C18 C19 C20 C17 0.10(13)
C20 N21 C24 C29 -179.31(16)
C20 N21 C24 C25 0.5(3)
C29 C24 C25 C26 1.0(3)
N21 C24 C25 C26 -178.87(16)
C24 C25 C26 C27 0.2(3)
C25 C26 C27 C28 -0.9(3)
C25 C26 C27 C30 176.28(17)
C26 C27 C28 C29 0.4(3)
C30 C27 C28 C29 -176.77(18)
C27 C28 C29 C24 0.9(3)
C25 C24 C29 C28 -1.5(3)
N21 C24 C29 C28 178.33(16)
C28 C27 C30 F1 -12.1(3)
C26 C27 C30 F1 170.76(17)
C28 C27 C30 F3 -133.62(19)
C26 C27 C30 F3 49.2(2)
C28 C27 C30 F2 107.7(2)
C26 C27 C30 F2 -69.5(2)
